data_2023081
loop_
_publ_author_name
'Justen, Guilherme Augusto'
'Carneiro Neto, Jos\'e Severiano'
'Sousa Santana, Francielli'
'Leiriane Batistel Ribas, Maria'
'Gomes da Silva de Paula, Felipe'
'Dario, Priscila Paola'
'Gon\,calves Montes D'Oca, Marcelo'

_publ_section_title
;
 Crystal structure and Hirshfeld surface analysis of
 5-hydroxypentanehydrazide
;
_journal_coeditor_code VM2296
_journal_issue 5
_journal_name_full 'Acta Crystallographica Section E Crystallographic Communications'
_journal_paper_doi 10.1107/S2056989024002871
_journal_volume 80
_journal_year 2024
_chemical_absolute_configuration unk
_chemical_formula_iupac 'C5 H12 N2 O2'
_chemical_formula_moiety 'C5 H12 N2 O2'
_chemical_formula_structural (C5N2O2H12)
_chemical_formula_sum 'C5 H12 N2 O2'
_chemical_formula_weight 132.17
_chemical_name_systematic
;
5-Hydroxypentanehydrazide
;
_space_group_crystal_system orthorhombic
_space_group_IT_number 29
_space_group_name_Hall 'P 2c -2ac'
_space_group_name_H-M_alt 'P c a 21'
_atom_sites_solution_hydrogens mixed
_atom_sites_solution_primary dual
_atom_sites_solution_secondary difmap
_audit_creation_method SHELXL-2019/3
_cell_angle_alpha 90
_cell_angle_beta 90
_cell_angle_gamma 90
_cell_formula_units_Z 4
_cell_length_a 7.1686(5)
_cell_length_b 4.8491(3)
_cell_length_c 19.1276(14)
_cell_measurement_reflns_used 9932
_cell_measurement_temperature 100(2)
_cell_measurement_theta_max 28.6771
_cell_measurement_theta_min 4.2028
_cell_volume 664.90(8)
_computing_cell_refinement
;
SAINT V8.40B (Bruker, 2019)
;
_computing_data_collection
;
APEX4 v2022.10-0 (Bruker, 2022)
;
_computing_data_reduction
;
SAINT V8.40B (Bruker, 2019)
;
_computing_molecular_graphics
;
DIAMOND (Brandenburg & Putz, 1999)
;
_computing_publication_material
;
WINGX (Farrugia, 2012)
;
_computing_structure_refinement
;
<i>SHELXL2019/2</i> (Sheldrick, 2015b)
;
_computing_structure_solution
;
<i>SHELXT2015</i> (Sheldrick, 2015a)
;
_diffrn_ambient_temperature 100(2)
_diffrn_detector_area_resol_mean 10.4167
_diffrn_measured_fraction_theta_full 0.992
_diffrn_measured_fraction_theta_max 0.994
_diffrn_measurement_device_type 'Bruker D8 Venture/Photon 100 CMOS'
_diffrn_measurement_method '\f and \w scans'
_diffrn_radiation_type MoK\a
_diffrn_radiation_wavelength 0.71073
_diffrn_reflns_av_R_equivalents 0.0294
_diffrn_reflns_av_unetI/netI 0.0106
_diffrn_reflns_limit_h_max 9
_diffrn_reflns_limit_h_min -9
_diffrn_reflns_limit_k_max 6
_diffrn_reflns_limit_k_min -6
_diffrn_reflns_limit_l_max 25
_diffrn_reflns_limit_l_min -25
_diffrn_reflns_number 26421
_diffrn_reflns_theta_full 25.242
_diffrn_reflns_theta_max 27.754
_diffrn_reflns_theta_min 4.262
_diffrn_source 'fine-focus sealed tube'
_exptl_absorpt_coefficient_mu 0.102
_exptl_absorpt_correction_T_max 0.7458
_exptl_absorpt_correction_T_min 0.7305
_exptl_absorpt_correction_type multi-scan
_exptl_absorpt_process_details
;
(SADABS; Krause <i>et al.</i>,  2015)
;
_exptl_crystal_colour colourless
_exptl_crystal_density_diffrn 1.320
_exptl_crystal_description prism
_exptl_crystal_F_000 288
_exptl_crystal_size_max 0.316
_exptl_crystal_size_mid 0.156
_exptl_crystal_size_min 0.128
_refine_diff_density_max 0.209
_refine_diff_density_min -0.188
_refine_ls_abs_structure_details
;
Flack <i>x</i> determined using 732 quotients
[(<i>I</i>^+^)-(<i>I</i>^-^)]/[(<i>I</i>^+^)+(<i>I</i>^-^)]
(Parsons <i>et al.</i>,  2013)
;
_refine_ls_abs_structure_Flack -0.1(2)
_refine_ls_extinction_method none
_refine_ls_goodness_of_fit_ref 1.083
_refine_ls_hydrogen_treatment mixed
_refine_ls_matrix_type full
_refine_ls_number_parameters 98
_refine_ls_number_reflns 1567
_refine_ls_number_restraints 1
_refine_ls_restrained_S_all 1.082
_refine_ls_R_factor_all 0.0230
_refine_ls_R_factor_gt 0.0220
_refine_ls_shift/su_max 0.000
_refine_ls_shift/su_mean 0.000
_refine_ls_structure_factor_coef Fsqd
_refine_ls_weighting_details 'w=1/[\s^2^(Fo^2^)+(0.0379P)^2^+0.0769P] where P=(Fo^2^+2Fc^2^)/3'
_refine_ls_weighting_scheme calc
_refine_ls_wR_factor_gt 0.0583
_refine_ls_wR_factor_ref 0.0587
_reflns_number_gt 1527
_reflns_number_total 1567
_reflns_threshold_expression 'I > 2\s(I)'
_cod_data_source_file vm2296.cif
_cod_data_source_block I
_cod_database_code 2023081
_shelx_space_group_comment
;
The symmetry employed for this shelxl refinement is uniquely defined
by the following loop, which should always be used as a source of
symmetry information in preference to the above space-group names.
They are only intended as comments.
;

loop_
_space_group_symop_operation_xyz
'x, y, z'
'-x, -y, z+1/2'
'x+1/2, -y, z'
'-x+1/2, y, z+1/2'

loop_
_atom_site_type_symbol
_atom_site_label
_atom_site_fract_x
_atom_site_fract_y
_atom_site_fract_z
_atom_site_U_iso_or_equiv
_atom_site_adp_type
_atom_site_calc_flag
_atom_site_occupancy
_atom_site_disorder_assembly
_atom_site_disorder_group
O O1 0.58285(13) 0.44491(18) 0.38116(6) 0.0149(2) Uani d 1 . .
O O2 0.71437(14) 0.7429(2) 0.71584(5) 0.0151(2) Uani d 1 . .
N N1 0.51145(15) 0.8787(2) 0.34743(5) 0.0105(2) Uani d 1 . .
N N2 0.42516(17) 0.7936(2) 0.28423(6) 0.0122(2) Uani d 1 . .
C C1 0.58629(18) 0.6966(3) 0.39182(6) 0.0097(2) Uani d 1 . .
C C3 0.58864(17) 0.6955(2) 0.52353(6) 0.0110(2) Uani d 1 . .
H H3A 0.453999 0.740443 0.525239 0.013 Uiso calc 1 . .
H H3B 0.601004 0.492251 0.522213 0.013 Uiso calc 1 . .
C C4 0.68313(18) 0.8053(3) 0.58941(6) 0.0115(3) Uani d 1 . .
H H4A 0.818747 0.768536 0.586516 0.014 Uiso calc 1 . .
H H4B 0.665552 1.007624 0.591765 0.014 Uiso calc 1 . .
C C5 0.60650(19) 0.6753(3) 0.65582(7) 0.0139(3) Uani d 1 . .
H H5A 0.476648 0.738769 0.663034 0.017 Uiso calc 1 . .
H H5B 0.603920 0.472447 0.650158 0.017 Uiso calc 1 . .
C C2 0.67320(18) 0.8176(2) 0.45691(6) 0.0106(2) Uani d 1 . .
H H2A 0.654542 1.019919 0.456926 0.013 Uiso calc 1 . .
H H2B 0.809132 0.781623 0.456417 0.013 Uiso calc 1 . .
H H1 0.514(3) 0.715(4) 0.2573(12) 0.024(5) Uiso d 1 . .
H H2 0.345(3) 0.680(4) 0.2935(10) 0.016(4) Uiso d 1 . .
H H3 0.517(3) 1.052(4) 0.3531(11) 0.020(5) Uiso d 1 . .
H H4 0.664(4) 0.890(5) 0.7337(13) 0.034(6) Uiso d 1 . .

loop_
_atom_site_aniso_label
_atom_site_aniso_U_11
_atom_site_aniso_U_22
_atom_site_aniso_U_33
_atom_site_aniso_U_12
_atom_site_aniso_U_13
_atom_site_aniso_U_23
O1 0.0227(5) 0.0074(4) 0.0146(4) 0.0001(3) -0.0016(4) -0.0006(3)
O2 0.0204(5) 0.0158(4) 0.0092(4) 0.0034(4) -0.0026(4) -0.0033(4)
N1 0.0161(5) 0.0070(5) 0.0084(5) -0.0001(4) -0.0012(4) -0.0011(4)
N2 0.0160(5) 0.0111(5) 0.0094(5) -0.0012(4) -0.0029(4) -0.0016(4)
C1 0.0106(5) 0.0096(5) 0.0090(6) -0.0006(4) 0.0033(4) 0.0005(4)
C3 0.0127(5) 0.0120(5) 0.0082(5) -0.0013(4) 0.0005(4) 0.0012(5)
C4 0.0132(6) 0.0120(6) 0.0092(5) -0.0010(4) 0.0003(5) -0.0009(5)
C5 0.0170(6) 0.0166(6) 0.0081(5) -0.0031(5) -0.0008(5) -0.0007(5)
C2 0.0136(6) 0.0093(5) 0.0088(5) -0.0014(5) -0.0004(5) 0.0002(4)

loop_
_atom_type_symbol
_atom_type_description
_atom_type_scat_dispersion_real
_atom_type_scat_dispersion_imag
_atom_type_scat_source
C C 0.0033 0.0016 'International Tables Vol C Tables 4.2.6.8 and 6.1.1.4'
H H 0.0000 0.0000 'International Tables Vol C Tables 4.2.6.8 and 6.1.1.4'
N N 0.0061 0.0033 'International Tables Vol C Tables 4.2.6.8 and 6.1.1.4'
O O 0.0106 0.0060 'International Tables Vol C Tables 4.2.6.8 and 6.1.1.4'

loop_
_geom_angle_atom_site_label_1
_geom_angle_atom_site_label_2
_geom_angle_atom_site_label_3
_geom_angle_site_symmetry_1
_geom_angle_site_symmetry_3
_geom_angle
_geom_angle_publ_flag
C5 O2 H4 . . 106.4(17) ?
C1 N1 N2 . . 121.55(11) ?
C1 N1 H3 . . 123.8(15) ?
N2 N1 H3 . . 114.6(15) ?
N1 N2 H1 . . 107.3(14) ?
N1 N2 H2 . . 108.6(13) ?
H1 N2 H2 . . 109.6(19) ?
O1 C1 N1 . . 122.60(12) ?
O1 C1 C2 . . 121.81(11) ?
N1 C1 C2 . . 115.58(11) ?
C4 C3 C2 . . 112.13(10) ?
C4 C3 H3A . . 109.2 ?
C2 C3 H3A . . 109.2 ?
C4 C3 H3B . . 109.2 ?
C2 C3 H3B . . 109.2 ?
H3A C3 H3B . . 107.9 ?
C5 C4 C3 . . 112.62(10) ?
C5 C4 H4A . . 109.1 ?
C3 C4 H4A . . 109.1 ?
C5 C4 H4B . . 109.1 ?
C3 C4 H4B . . 109.1 ?
H4A C4 H4B . . 107.8 ?
O2 C5 C4 . . 112.48(10) ?
O2 C5 H5A . . 109.1 ?
C4 C5 H5A . . 109.1 ?
O2 C5 H5B . . 109.1 ?
C4 C5 H5B . . 109.1 ?
H5A C5 H5B . . 107.8 ?
C1 C2 C3 . . 111.87(10) ?
C1 C2 H2A . . 109.2 ?
C3 C2 H2A . . 109.2 ?
C1 C2 H2B . . 109.2 ?
C3 C2 H2B . . 109.2 ?
H2A C2 H2B . . 107.9 ?

loop_
_geom_bond_atom_site_label_1
_geom_bond_atom_site_label_2
_geom_bond_site_symmetry_2
_geom_bond_distance
_geom_bond_publ_flag
O1 C1 . 1.2375(16) ?
O2 C5 . 1.4223(16) ?
O2 H4 . 0.87(3) ?
N1 C1 . 1.3376(17) ?
N1 N2 . 1.4193(14) ?
N1 H3 . 0.85(2) ?
N2 H1 . 0.91(2) ?
N2 H2 . 0.82(2) ?
C1 C2 . 1.5109(16) ?
C3 C4 . 1.5265(16) ?
C3 C2 . 1.5303(16) ?
C3 H3A . 0.9900 ?
C3 H3B . 0.9900 ?
C4 C5 . 1.5208(17) ?
C4 H4A . 0.9900 ?
C4 H4B . 0.9900 ?
C5 H5A . 0.9900 ?
C5 H5B . 0.9900 ?
C2 H2A . 0.9900 ?
C2 H2B . 0.9900 ?

loop_
_geom_hbond_atom_site_label_D
_geom_hbond_atom_site_label_H
_geom_hbond_atom_site_label_A
_geom_hbond_site_symmetry_A
_geom_hbond_distance_DH
_geom_hbond_distance_HA
_geom_hbond_distance_DA
_geom_hbond_angle_DHA
_geom_hbond_publ_flag
O2 H4 N2 2_675 0.87(3) 1.92(3) 2.7865(15) 172(2) yes
N1 H3 O1 1_565 0.85(2) 2.03(2) 2.8662(14) 166(2) yes
N2 H1 O2 4_654 0.91(2) 2.10(2) 2.9068(16) 147.2(18) yes
N2 H2 O1 3_465 0.82(2) 2.59(2) 3.2858(16) 144.0(16) yes
N2 H2 O2 2_664 0.82(2) 2.57(2) 3.0789(14) 122.0(16) yes
C2 H2A O1 1_565 0.99 2.57 3.4309(15) 145 yes

loop_
_geom_torsion_atom_site_label_1
_geom_torsion_atom_site_label_2
_geom_torsion_atom_site_label_3
_geom_torsion_atom_site_label_4
_geom_torsion_site_symmetry_1
_geom_torsion_site_symmetry_2
_geom_torsion_site_symmetry_3
_geom_torsion_site_symmetry_4
_geom_torsion
_geom_torsion_publ_flag
N2 N1 C1 O1 . . . . -0.98(19) ?
N2 N1 C1 C2 . . . . 180.00(11) ?
C2 C3 C4 C5 . . . . -177.29(11) ?
C3 C4 C5 O2 . . . . 170.30(10) ?
O1 C1 C2 C3 . . . . -55.33(16) ?
N1 C1 C2 C3 . . . . 123.70(11) ?
C4 C3 C2 C1 . . . . 176.88(10) ?
